data_4517198
loop_
_publ_author_name
'Mukherjee, Sayan'
'Pramanik, Animesh'

_publ_section_title
;
 Catalyst-Free One-Pot Three-Component Synthesis of
 4-Hydroxy-3-pyrazolylcoumarins in Ethanol at Room Temperature: Enolisable
 Aroylhydrazones as Efficient Ambident Nucleophile
;
_journal_name_full 'ACS Sustainable Chemistry &amp; Engineering'
_journal_paper_doi 10.1021/acssuschemeng.9b05682
_journal_year 2019
_chemical_formula_sum 'C30 H20 N2 O4 S'
_chemical_formula_weight 504.54
_space_group_crystal_system triclinic
_space_group_IT_number 2
_space_group_name_Hall '-P 1'
_space_group_name_H-M_alt 'P -1'
_atom_sites_solution_hydrogens geom
_audit_creation_method SHELXL-2014/7
_cell_angle_alpha 90.35(2)
_cell_angle_beta 90.15(2)
_cell_angle_gamma 90.37(2)
_cell_formula_units_Z 4
_cell_length_a 10.124(14)
_cell_length_b 10.747(15)
_cell_length_c 23.73(3)
_cell_measurement_reflns_used 8141
_cell_measurement_temperature 296(2)
_cell_measurement_theta_max 24.921
_cell_measurement_theta_min 1.716
_cell_volume 2582(6)
_computing_cell_refinement 'Bruker SAINT'
_computing_data_collection 'Bruker APEX2'
_computing_data_reduction 'Bruker SAINT'
_computing_molecular_graphics 'Bruker SHELXTL'
_computing_publication_material 'Bruker SHELXTL'
_computing_structure_refinement 'SHELXL-2014/7 (Sheldrick, 2014)'
_computing_structure_solution 'SHELXS-97 (Sheldrick 2008)'
_diffrn_ambient_temperature 296(2)
_diffrn_measured_fraction_theta_full 0.905
_diffrn_measured_fraction_theta_max 0.905
_diffrn_measurement_device_type 'CCD area detector'
_diffrn_measurement_method 'phi and omega scans'
_diffrn_radiation_monochromator graphite
_diffrn_radiation_source 'fine-focus sealed tube'
_diffrn_radiation_type MoK\a
_diffrn_radiation_wavelength 0.71073
_diffrn_reflns_av_R_equivalents 0.0371
_diffrn_reflns_av_unetI/netI 0.0530
_diffrn_reflns_Laue_measured_fraction_full 0.905
_diffrn_reflns_Laue_measured_fraction_max 0.905
_diffrn_reflns_limit_h_max 11
_diffrn_reflns_limit_h_min -11
_diffrn_reflns_limit_k_max 12
_diffrn_reflns_limit_k_min -12
_diffrn_reflns_limit_l_max 25
_diffrn_reflns_limit_l_min -26
_diffrn_reflns_number 24096
_diffrn_reflns_point_group_measured_fraction_full 0.905
_diffrn_reflns_point_group_measured_fraction_max 0.905
_diffrn_reflns_theta_full 24.921
_diffrn_reflns_theta_max 24.921
_diffrn_reflns_theta_min 1.716
_exptl_absorpt_coefficient_mu 0.164
_exptl_absorpt_correction_T_max 0.997
_exptl_absorpt_correction_T_min 0.994
_exptl_absorpt_correction_type empirical
_exptl_absorpt_process_details SADABS
_exptl_crystal_colour RED
_exptl_crystal_density_diffrn 1.298
_exptl_crystal_density_method 'not measured'
_exptl_crystal_description BLOCK
_exptl_crystal_F_000 1048
_exptl_crystal_size_max 0.04
_exptl_crystal_size_mid 0.03
_exptl_crystal_size_min 0.02
_refine_diff_density_max 1.320
_refine_diff_density_min -0.902
_refine_diff_density_rms 0.121
_refine_ls_extinction_method none
_refine_ls_goodness_of_fit_ref 2.447
_refine_ls_hydrogen_treatment constr
_refine_ls_matrix_type full
_refine_ls_number_parameters 661
_refine_ls_number_reflns 8141
_refine_ls_number_restraints 0
_refine_ls_restrained_S_all 2.447
_refine_ls_R_factor_all 0.1899
_refine_ls_R_factor_gt 0.1503
_refine_ls_shift/su_max 0.004
_refine_ls_shift/su_mean 0.001
_refine_ls_structure_factor_coef Fsqd
_refine_ls_weighting_details 'w=1/[\s^2^(Fo^2^)+(0.1000P)^2^+0.6376P] where P=(Fo^2^+2Fc^2^)/3'
_refine_ls_weighting_scheme calc
_refine_ls_wR_factor_gt 0.3953
_refine_ls_wR_factor_ref 0.4207
_reflns_Friedel_coverage 0.000
_reflns_number_gt 5672
_reflns_number_total 8991
_reflns_threshold_expression 'I > 2\s(I)'
_cod_data_source_file sc9b05682_si_002.cif
_cod_data_source_block SM_a
_cod_depositor_comments
;
The following automatic conversions were performed:

data item '_exptl_absorpt_correction_type' value 'EMPIRICAL' was
changed to 'empirical' in accordance with the
/home/data/users/saulius/crontab/automatic-downloads/rss-feeds/ACS/lib/dictionaries/cif_core.dic
dictionary named 'cif_core.dic' version 2.4.2 last updated on
2011-04-26.

Automatic conversion script
Id: cif_fix_values 7556 2019-12-06 15:28:31Z antanas 
;
_cod_database_code 4517198
_shelx_shelxl_version_number 2014/7
_shelx_space_group_comment
;
The symmetry employed for this shelxl refinement is uniquely defined
by the following loop, which should always be used as a source of
symmetry information in preference to the above space-group names.
They are only intended as comments.
;

loop_
_space_group_symop_operation_xyz
'x, y, z'
'-x, -y, -z'

loop_
_atom_site_label
_atom_site_type_symbol
_atom_site_fract_x
_atom_site_fract_y
_atom_site_fract_z
_atom_site_U_iso_or_equiv
_atom_site_adp_type
_atom_site_occupancy
_atom_site_site_symmetry_order
_atom_site_calc_flag
_atom_site_refinement_flags_posn
_atom_site_refinement_flags_adp
O005 O 0.3419(5) 0.6117(5) 0.8481(2) 0.0580(14) Uani 1 1 d . .
H005 H 0.3895 0.6589 0.8301 0.087 Uiso 1 1 calc R U
O006 O 0.3413(5) 0.1125(5) 0.6520(2) 0.0604(15) Uani 1 1 d . .
H006 H 0.3853 0.1613 0.6711 0.091 Uiso 1 1 calc R U
O007 O 0.4539(6) -0.1849(5) 0.7926(3) 0.0634(15) Uani 1 1 d . .
O008 O 0.2852(6) 0.2816(5) 0.7655(3) 0.0663(16) Uani 1 1 d . .
O009 O 0.2859(6) -0.2177(5) 0.7345(3) 0.0647(16) Uani 1 1 d . .
O00A O 0.4535(6) 0.3153(5) 0.7074(3) 0.0645(16) Uani 1 1 d . .
N00B N 0.7132(5) 0.1567(5) 0.7328(3) 0.0430(14) Uani 1 1 d . .
N00C N 0.6782(6) 0.1595(6) 0.7872(3) 0.0489(15) Uani 1 1 d . .
N1 N 0.7146(6) 0.6563(5) 0.7671(3) 0.0458(15) Uani 1 1 d . .
O00E O 0.3741(6) 0.0661(6) 0.8431(3) 0.0730(17) Uani 1 1 d . .
N00F N 0.6775(6) 0.6610(6) 0.7129(3) 0.0477(15) Uani 1 1 d . .
O00G O 0.3728(5) 0.5657(6) 0.6573(3) 0.0735(18) Uani 1 1 d . .
C5 C 0.6301(7) 0.5861(6) 0.7997(3) 0.0426(17) Uani 1 1 d . .
C00I C 0.3909(8) -0.1461(7) 0.7514(4) 0.056(2) Uani 1 1 d . .
C00J C 0.6304(6) 0.0860(6) 0.7001(3) 0.0419(17) Uani 1 1 d . .
C00K C 0.5676(7) 0.5900(6) 0.7100(3) 0.0451(17) Uani 1 1 d . .
C00L C 0.5321(7) 0.5421(6) 0.7632(3) 0.0441(17) Uani 1 1 d . .
C00M C 0.8271(6) 0.2314(6) 0.7153(3) 0.0411(16) Uani 1 1 d . .
C00N C 0.6469(7) 0.5670(7) 0.8603(3) 0.053(2) Uani 1 1 d . .
C00O C 0.5333(7) 0.0420(6) 0.7367(3) 0.0437(17) Uani 1 1 d . .
C00P C 0.3926(8) 0.3530(7) 0.7485(4) 0.055(2) Uani 1 1 d . .
C00Q C 0.3329(7) 0.0033(7) 0.6784(3) 0.0490(19) Uani 1 1 d . .
C00R C 0.8269(7) 0.7308(6) 0.7843(3) 0.0444(17) Uani 1 1 d . .
C00S C 0.2275(7) -0.0782(7) 0.6596(4) 0.054(2) Uani 1 1 d . .
C00T C 0.4158(7) 0.4669(6) 0.7791(3) 0.0472(18) Uani 1 1 d . .
C00U C 0.3335(7) 0.5039(7) 0.8220(3) 0.0482(18) Uani 1 1 d . .
C00V C 0.5681(7) 0.0894(7) 0.7900(3) 0.0473(18) Uani 1 1 d . .
C00W C 0.2086(8) 0.3114(8) 0.8102(4) 0.063(2) Uani 1 1 d . .
C1 C 0.6479(7) 0.0650(7) 0.6398(3) 0.0503(19) Uani 1 1 d . .
C00Y C 0.4938(8) 0.0788(7) 0.8445(4) 0.057(2) Uani 1 1 d . .
C00Z C 0.8322(8) 0.3536(7) 0.7306(3) 0.057(2) Uani 1 1 d . .
H00Z H 0.7649 0.3881 0.7521 0.068 Uiso 1 1 calc R U
C010 C 0.4163(7) -0.0332(6) 0.7207(3) 0.0490(19) Uani 1 1 d . .
C011 C 0.8317(8) 0.8530(7) 0.7693(3) 0.056(2) Uani 1 1 d . .
H011 H 0.7638 0.8873 0.7481 0.067 Uiso 1 1 calc R U
C012 C 0.2274(7) 0.4225(8) 0.8402(4) 0.057(2) Uani 1 1 d . .
C013 C 0.2085(9) -0.1891(8) 0.6906(4) 0.065(2) Uani 1 1 d . .
C014 C 0.4940(8) 0.5798(7) 0.6561(4) 0.055(2) Uani 1 1 d . .
C015 C 0.5679(9) 0.5875(7) 0.6025(3) 0.058(2) Uani 1 1 d . .
C016 C 0.9281(7) 0.1780(7) 0.6831(4) 0.056(2) Uani 1 1 d . .
H016 H 0.9241 0.0949 0.6722 0.067 Uiso 1 1 calc R U
C017 C 0.9273(7) 0.6772(7) 0.8165(4) 0.055(2) Uani 1 1 d . .
H017 H 0.9229 0.5943 0.8273 0.067 Uiso 1 1 calc R U
C018 C 0.5685(9) 0.0869(7) 0.8976(3) 0.060(2) Uani 1 1 d . .
C019 C 1.0329(8) 0.7518(8) 0.8315(4) 0.061(2) Uani 1 1 d . .
H019 H 1.1023 0.7177 0.8518 0.074 Uiso 1 1 calc R U
C01A C 1.0383(8) 0.8739(8) 0.8174(4) 0.065(2) Uani 1 1 d . .
H01A H 1.1098 0.9225 0.8290 0.078 Uiso 1 1 calc R U
C01B C 0.9392(8) 0.9262(8) 0.7860(4) 0.066(2) Uani 1 1 d . .
H01B H 0.9437 1.0097 0.7760 0.079 Uiso 1 1 calc R U
C01C C 1.0334(8) 0.2526(8) 0.6683(4) 0.063(2) Uani 1 1 d . .
H01C H 1.1022 0.2182 0.6477 0.075 Uiso 1 1 calc R U
C01D C 0.1434(9) -0.0537(9) 0.6148(4) 0.071(3) Uani 1 1 d . .
H01D H 0.1549 0.0186 0.5941 0.086 Uiso 1 1 calc R U
C01E C 0.1430(8) 0.4467(9) 0.8847(4) 0.071(3) Uani 1 1 d . .
H01E H 0.1537 0.5189 0.9061 0.085 Uiso 1 1 calc R U
C01F C 1.0400(8) 0.3731(8) 0.6828(4) 0.066(2) Uani 1 1 d . .
H01F H 1.1121 0.4215 0.6722 0.080 Uiso 1 1 calc R U
C01G C 0.9377(8) 0.4253(7) 0.7139(4) 0.062(2) Uani 1 1 d . .
H01G H 0.9408 0.5094 0.7235 0.074 Uiso 1 1 calc R U
C01H C 0.6961(10) 0.5444(10) 0.5967(4) 0.075(3) Uani 1 1 d . .
H01H H 0.7392 0.5108 0.6277 0.090 Uiso 1 1 calc R U
C01I C 0.6974(10) 0.0438(10) 0.9023(4) 0.073(3) Uani 1 1 d . .
H01I H 0.7404 0.0105 0.8711 0.088 Uiso 1 1 calc R U
C01J C 0.5073(12) 0.6380(10) 0.5556(5) 0.089(3) Uani 1 1 d . .
H01J H 0.4211 0.6669 0.5577 0.107 Uiso 1 1 calc R U
C01K C 0.5083(12) 0.1380(9) 0.9450(5) 0.088(3) Uani 1 1 d . .
H01K H 0.4224 0.1677 0.9429 0.105 Uiso 1 1 calc R U
C01L C 0.5795(17) 0.6450(11) 0.5037(5) 0.100(4) Uani 1 1 d . .
H01L H 0.5389 0.6803 0.4725 0.120 Uiso 1 1 calc R U
C01O C 0.7012(17) 0.1027(15) 1.0014(5) 0.110(5) Uani 1 1 d . .
C01P C 0.7035(17) 0.6024(15) 0.4985(5) 0.110(5) Uani 1 1 d . .
C01Q C 0.1079(11) -0.2695(10) 0.6745(6) 0.096(4) Uani 1 1 d . .
H01Q H 0.0972 -0.3446 0.6933 0.116 Uiso 1 1 calc R U
C01R C 0.7609(11) 0.0513(12) 0.9544(5) 0.096(4) Uani 1 1 d . .
H01R H 0.8463 0.0207 0.9576 0.115 Uiso 1 1 calc R U
C01S C 0.1072(11) 0.2313(10) 0.8243(5) 0.093(3) Uani 1 1 d . .
H01S H 0.0938 0.1583 0.8038 0.112 Uiso 1 1 calc R U
C01T C 0.5791(17) 0.1442(12) 0.9963(5) 0.102(4) Uani 1 1 d . .
H01T H 0.5382 0.1788 1.0277 0.123 Uiso 1 1 calc R U
C01V C 0.0442(11) -0.1348(12) 0.6010(5) 0.092(3) Uani 1 1 d . .
H01V H -0.0103 -0.1178 0.5704 0.110 Uiso 1 1 calc R U
C01W C 0.0444(11) 0.3648(12) 0.8974(5) 0.093(3) Uani 1 1 d . .
H01W H -0.0120 0.3835 0.9270 0.111 Uiso 1 1 calc R U
C01X C 0.0236(11) -0.2403(13) 0.6314(6) 0.104(4) Uani 1 1 d . .
H01X H -0.0475 -0.2924 0.6228 0.125 Uiso 1 1 calc R U
C01Y C 0.7613(12) 0.5506(13) 0.5451(5) 0.100(4) Uani 1 1 d . .
H01Y H 0.8462 0.5189 0.5422 0.120 Uiso 1 1 calc R U
C020 C 0.0256(11) 0.2594(14) 0.8690(7) 0.109(4) Uani 1 1 d . .
H020 H -0.0420 0.2051 0.8791 0.131 Uiso 1 1 calc R U
C021 C 0.7713(18) 0.1129(18) 1.0551(5) 0.164(8) Uani 1 1 d . .
H02A H 0.7105 0.1364 1.0841 0.247 Uiso 1 1 calc R U
H02B H 0.8397 0.1747 1.0522 0.247 Uiso 1 1 calc R U
H02C H 0.8098 0.0340 1.0641 0.247 Uiso 1 1 calc R U
C022 C 0.7762(18) 0.6127(18) 0.4449(5) 0.174(9) Uani 1 1 d . .
H02D H 0.8479 0.6709 0.4494 0.262 Uiso 1 1 calc R U
H02E H 0.7176 0.6413 0.4159 0.262 Uiso 1 1 calc R U
H02F H 0.8105 0.5328 0.4345 0.262 Uiso 1 1 calc R U
S11 S 0.6371(4) -0.0721(3) 0.61042(16) 0.1144(12) Uani 1 1 d . .
S12 S 0.6369(4) 0.4276(3) 0.89006(16) 0.1155(12) Uani 1 1 d . .
C105 C 0.6670(5) 0.6754(5) 0.9055(2) 0.0240(12) Uiso 1 1 d . .
H105 H 0.6717 0.7611 0.9004 0.029 Uiso 1 1 calc R U
C104 C 0.6674(5) 0.1753(5) 0.5944(2) 0.0235(12) Uiso 1 1 d . .
H104 H 0.6708 0.2611 0.5994 0.028 Uiso 1 1 calc R U
C106 C 0.6762(12) 0.5982(13) 0.9600(4) 0.092(3) Uani 1 1 d . .
H106 H 0.6875 0.6343 0.9954 0.111 Uiso 1 1 calc R U
C103 C 0.6785(12) 0.0962(14) 0.5408(5) 0.096(4) Uani 1 1 d . .
H103 H 0.6923 0.1313 0.5055 0.115 Uiso 1 1 calc R U
C102 C 0.6673(12) -0.0255(14) 0.5478(5) 0.097(4) Uani 1 1 d . .
H102 H 0.6764 -0.0810 0.5178 0.117 Uiso 1 1 calc R U
C107 C 0.6668(11) 0.4769(15) 0.9523(4) 0.098(4) Uani 1 1 d . .
H107 H 0.6773 0.4220 0.9821 0.117 Uiso 1 1 calc R U

loop_
_atom_site_aniso_label
_atom_site_aniso_U_11
_atom_site_aniso_U_22
_atom_site_aniso_U_33
_atom_site_aniso_U_23
_atom_site_aniso_U_13
_atom_site_aniso_U_12
O005 0.049(3) 0.053(3) 0.071(4) -0.003(3) 0.014(3) -0.009(2)
O006 0.054(3) 0.053(3) 0.074(4) 0.000(3) -0.010(3) -0.009(3)
O007 0.060(3) 0.055(3) 0.076(4) 0.011(3) 0.010(3) -0.001(3)
O008 0.068(4) 0.049(3) 0.082(4) 0.003(3) -0.008(3) -0.021(3)
O009 0.062(3) 0.052(3) 0.080(4) -0.002(3) 0.005(3) -0.023(3)
O00A 0.062(4) 0.050(3) 0.081(4) -0.011(3) -0.007(3) -0.006(3)
N00B 0.038(3) 0.048(3) 0.043(4) 0.003(3) 0.004(3) -0.010(3)
N00C 0.047(3) 0.053(4) 0.047(4) 0.000(3) 0.006(3) -0.013(3)
N1 0.043(3) 0.046(3) 0.048(4) 0.001(3) -0.001(3) -0.007(3)
O00E 0.047(3) 0.095(5) 0.077(4) 0.012(3) 0.017(3) -0.001(3)
N00F 0.050(4) 0.052(4) 0.041(4) 0.008(3) -0.005(3) -0.008(3)
O00G 0.043(3) 0.095(5) 0.082(4) -0.011(3) -0.015(3) -0.004(3)
C5 0.040(4) 0.040(4) 0.048(5) 0.005(3) 0.002(3) -0.005(3)
C00I 0.054(5) 0.038(4) 0.076(6) -0.011(4) 0.024(4) -0.016(4)
C00J 0.036(4) 0.042(4) 0.048(5) 0.003(3) -0.003(3) -0.004(3)
C00K 0.042(4) 0.042(4) 0.052(5) -0.001(3) -0.002(3) -0.006(3)
C00L 0.040(4) 0.040(4) 0.053(5) -0.005(3) -0.003(3) -0.007(3)
C00M 0.036(4) 0.047(4) 0.041(4) 0.003(3) 0.002(3) -0.011(3)
C00N 0.047(4) 0.056(5) 0.055(6) -0.008(4) 0.008(4) -0.012(3)
C00O 0.041(4) 0.038(4) 0.052(5) 0.003(3) 0.004(3) -0.011(3)
C00P 0.047(4) 0.044(4) 0.075(6) 0.006(4) -0.020(4) -0.014(3)
C00Q 0.039(4) 0.042(4) 0.066(5) -0.008(4) 0.006(4) -0.009(3)
C00R 0.039(4) 0.048(4) 0.046(5) -0.002(3) 0.001(3) -0.009(3)
C00S 0.042(4) 0.053(5) 0.066(6) -0.016(4) 0.005(4) -0.013(3)
C00T 0.039(4) 0.039(4) 0.064(5) 0.002(3) -0.005(4) -0.008(3)
C00U 0.038(4) 0.046(4) 0.060(5) 0.010(4) -0.003(4) -0.009(3)
C00V 0.044(4) 0.046(4) 0.051(5) 0.006(3) 0.002(3) -0.005(3)
C00W 0.056(5) 0.052(5) 0.080(7) 0.017(4) -0.010(5) -0.016(4)
C1 0.044(4) 0.056(4) 0.050(5) 0.004(4) -0.001(3) -0.008(3)
C00Y 0.056(5) 0.051(5) 0.063(6) 0.007(4) 0.011(4) -0.010(4)
C00Z 0.051(4) 0.054(5) 0.065(6) -0.008(4) 0.018(4) -0.006(4)
C010 0.040(4) 0.041(4) 0.066(5) 0.000(3) 0.006(4) -0.003(3)
C011 0.053(5) 0.052(4) 0.063(6) 0.005(4) -0.022(4) -0.007(4)
C012 0.043(4) 0.062(5) 0.066(6) 0.019(4) 0.001(4) -0.011(4)
C013 0.059(5) 0.052(5) 0.085(7) -0.014(4) 0.016(5) -0.021(4)
C014 0.056(5) 0.047(4) 0.061(6) -0.001(4) -0.007(4) -0.006(4)
C015 0.072(6) 0.054(5) 0.047(5) 0.001(4) -0.013(4) -0.017(4)
C016 0.046(4) 0.049(4) 0.073(6) -0.002(4) 0.014(4) -0.006(3)
C017 0.047(4) 0.047(4) 0.073(6) 0.008(4) -0.010(4) -0.004(3)
C018 0.082(6) 0.056(5) 0.041(5) 0.002(4) 0.015(4) -0.014(4)
C019 0.052(5) 0.065(5) 0.067(6) 0.006(4) -0.011(4) -0.007(4)
C01A 0.055(5) 0.062(5) 0.076(6) -0.005(4) -0.015(4) -0.021(4)
C01B 0.058(5) 0.046(4) 0.094(7) 0.013(4) -0.017(5) -0.012(4)
C01C 0.048(5) 0.069(6) 0.071(6) 0.001(4) 0.019(4) -0.004(4)
C01D 0.061(5) 0.082(6) 0.071(7) -0.012(5) -0.013(5) -0.002(5)
C01E 0.057(5) 0.081(6) 0.076(7) 0.019(5) 0.018(5) -0.002(4)
C01F 0.055(5) 0.060(5) 0.084(7) 0.000(5) 0.015(4) -0.024(4)
C01G 0.063(5) 0.041(4) 0.081(6) -0.006(4) 0.019(4) -0.015(4)
C01H 0.081(7) 0.099(7) 0.046(6) -0.002(5) 0.005(5) -0.024(6)
C01I 0.071(6) 0.102(7) 0.046(6) 0.011(5) 0.003(4) -0.015(5)
C01J 0.111(8) 0.082(7) 0.074(8) 0.003(6) -0.032(7) -0.023(6)
C01K 0.108(8) 0.068(6) 0.087(8) 0.001(5) 0.030(7) -0.012(6)
C01L 0.163(14) 0.091(8) 0.047(7) 0.016(5) -0.014(8) -0.044(9)
C01O 0.134(11) 0.148(12) 0.047(8) 0.009(7) -0.002(8) -0.086(10)
C01P 0.129(11) 0.145(12) 0.055(8) -0.013(7) 0.013(8) -0.085(10)
C01Q 0.071(7) 0.064(6) 0.154(11) -0.017(6) 0.023(7) -0.039(5)
C01R 0.078(7) 0.145(11) 0.065(8) 0.017(7) -0.011(6) -0.035(7)
C01S 0.080(7) 0.079(7) 0.120(10) 0.008(6) -0.011(7) -0.047(6)
C01T 0.158(13) 0.109(9) 0.038(7) -0.015(5) 0.018(7) -0.054(9)
C01V 0.076(7) 0.102(8) 0.096(8) -0.027(7) -0.012(6) -0.029(6)
C01W 0.080(7) 0.101(9) 0.097(9) 0.026(7) 0.028(6) -0.019(6)
C01X 0.065(7) 0.120(10) 0.127(11) -0.045(9) 0.004(7) -0.045(7)
C01Y 0.091(8) 0.149(11) 0.060(8) -0.027(7) 0.012(6) -0.039(7)
C020 0.063(7) 0.116(10) 0.149(12) 0.051(9) -0.001(7) -0.042(7)
C021 0.207(17) 0.226(18) 0.059(8) 0.015(9) -0.013(9) -0.123(15)
C022 0.213(18) 0.24(2) 0.066(9) -0.003(10) 0.031(10) -0.149(16)
S11 0.123(3) 0.107(2) 0.113(3) -0.015(2) 0.016(2) -0.007(2)
S12 0.127(3) 0.105(2) 0.115(3) 0.024(2) -0.008(2) -0.009(2)
C106 0.103(9) 0.119(10) 0.054(7) -0.004(6) -0.002(6) -0.013(7)
C103 0.101(8) 0.132(11) 0.055(7) 0.002(6) 0.014(6) -0.014(8)
C102 0.105(9) 0.129(11) 0.057(7) -0.042(7) 0.012(6) -0.004(8)
C107 0.089(8) 0.154(12) 0.051(7) 0.042(7) -0.002(5) -0.001(8)

loop_
_atom_type_symbol
_atom_type_description
_atom_type_scat_dispersion_real
_atom_type_scat_dispersion_imag
_atom_type_scat_source
C C 0.0033 0.0016 'International Tables Vol C Tables 4.2.6.8 and 6.1.1.4'
H H 0.0000 0.0000 'International Tables Vol C Tables 4.2.6.8 and 6.1.1.4'
N N 0.0061 0.0033 'International Tables Vol C Tables 4.2.6.8 and 6.1.1.4'
O O 0.0106 0.0060 'International Tables Vol C Tables 4.2.6.8 and 6.1.1.4'
S S 0.1246 0.1234 'International Tables Vol C Tables 4.2.6.8 and 6.1.1.4'

loop_
_geom_angle_atom_site_label_1
_geom_angle_atom_site_label_2
_geom_angle_atom_site_label_3
_geom_angle
C00U O005 H005 109.5
C00Q O006 H006 109.5
C00W O008 C00P 123.2(7)
C013 O009 C00I 123.3(7)
N00C N00B C00J 113.3(6)
N00C N00B C00M 118.3(5)
C00J N00B C00M 128.4(6)
N00B N00C C00V 105.0(6)
N00F N1 C5 113.0(6)
N00F N1 C00R 117.7(6)
C5 N1 C00R 129.1(6)
N1 N00F C00K 104.6(6)
N1 C5 C00L 106.0(6)
N1 C5 C00N 124.1(6)
C00L C5 C00N 129.9(6)
O007 C00I O009 116.0(7)
O007 C00I C010 126.6(7)
O009 C00I C010 117.4(8)
N00B C00J C00O 105.3(6)
N00B C00J C1 124.3(6)
C00O C00J C1 130.4(6)
N00F C00K C00L 112.0(6)
N00F C00K C014 119.6(7)
C00L C00K C014 128.2(6)
C5 C00L C00K 104.4(6)
C5 C00L C00T 126.2(7)
C00K C00L C00T 129.3(6)
C00Z C00M C016 121.0(7)
C00Z C00M N00B 118.6(6)
C016 C00M N00B 120.5(6)
C5 C00N C105 124.7(6)
C5 C00N S12 122.9(6)
C105 C00N S12 112.3(5)
C00J C00O C00V 105.4(6)
C00J C00O C010 126.0(7)
C00V C00O C010 128.6(7)
O00A C00P O008 116.5(7)
O00A C00P C00T 126.8(7)
O008 C00P C00T 116.6(8)
O006 C00Q C010 124.2(6)
O006 C00Q C00S 115.6(7)
C010 C00Q C00S 120.1(7)
C011 C00R C017 121.4(7)
C011 C00R N1 118.9(7)
C017 C00R N1 119.7(6)
C01D C00S C013 118.7(8)
C01D C00S C00Q 124.6(8)
C013 C00S C00Q 116.6(8)
C00U C00T C00P 121.2(7)
C00U C00T C00L 121.2(7)
C00P C00T C00L 117.6(7)
O005 C00U C00T 124.3(6)
O005 C00U C012 115.7(7)
C00T C00U C012 119.9(7)
N00C C00V C00O 111.0(6)
N00C C00V C00Y 120.2(7)
C00O C00V C00Y 128.5(7)
O008 C00W C01S 118.2(9)
O008 C00W C012 121.5(7)
C01S C00W C012 120.3(10)
C00J C1 C104 124.0(6)
C00J C1 S11 123.1(6)
C104 C1 S11 112.8(5)
O00E C00Y C018 122.5(8)
O00E C00Y C00V 119.1(8)
C018 C00Y C00V 118.4(7)
C00M C00Z C01G 119.3(7)
C00M C00Z H00Z 120.4
C01G C00Z H00Z 120.4
C00Q C010 C00I 120.6(7)
C00Q C010 C00O 121.4(7)
C00I C010 C00O 118.0(7)
C00R C011 C01B 119.5(7)
C00R C011 H011 120.3
C01B C011 H011 120.3
C01E C012 C00W 117.6(8)
C01E C012 C00U 125.1(8)
C00W C012 C00U 117.3(8)
O009 C013 C01Q 119.7(9)
O009 C013 C00S 121.6(7)
C01Q C013 C00S 118.7(10)
O00G C014 C015 122.1(8)
O00G C014 C00K 119.0(8)
C015 C014 C00K 118.9(7)
C01J C015 C01H 117.9(9)
C01J C015 C014 119.3(9)
C01H C015 C014 122.8(8)
C01C C016 C00M 117.9(7)
C01C C016 H016 121.1
C00M C016 H016 121.1
C019 C017 C00R 117.6(7)
C019 C017 H017 121.2
C00R C017 H017 121.2
C01K C018 C01I 118.7(9)
C01K C018 C00Y 119.2(9)
C01I C018 C00Y 122.1(8)
C01A C019 C017 121.7(8)
C01A C019 H019 119.2
C017 C019 H019 119.2
C019 C01A C01B 120.5(7)
C019 C01A H01A 119.7
C01B C01A H01A 119.7
C01A C01B C011 119.3(7)
C01A C01B H01B 120.3
C011 C01B H01B 120.3
C01F C01C C016 122.0(8)
C01F C01C H01C 119.0
C016 C01C H01C 119.0
C01V C01D C00S 120.6(10)
C01V C01D H01D 119.7
C00S C01D H01D 119.7
C01W C01E C012 120.1(10)
C01W C01E H01E 119.9
C012 C01E H01E 119.9
C01C C01F C01G 119.3(7)
C01C C01F H01F 120.3
C01G C01F H01F 120.3
C00Z C01G C01F 120.5(7)
C00Z C01G H01G 119.8
C01F C01G H01G 119.8
C015 C01H C01Y 121.0(10)
C015 C01H H01H 119.5
C01Y C01H H01H 119.5
C01R C01I C018 119.0(10)
C01R C01I H01I 120.5
C018 C01I H01I 120.5
C015 C01J C01L 119.1(12)
C015 C01J H01J 120.5
C01L C01J H01J 120.5
C018 C01K C01T 119.4(12)
C018 C01K H01K 120.3
C01T C01K H01K 120.3
C01P C01L C01J 122.5(12)
C01P C01L H01L 118.8
C01J C01L H01L 118.8
C01T C01O C01R 118.2(11)
C01T C01O C021 120.6(16)
C01R C01O C021 121.1(17)
C01L C01P C01Y 117.7(11)
C01L C01P C022 121.4(16)
C01Y C01P C022 120.9(17)
C01X C01Q C013 121.0(11)
C01X C01Q H01Q 119.5
C013 C01Q H01Q 119.5
C01O C01R C01I 122.2(12)
C01O C01R H01R 118.9
C01I C01R H01R 118.9
C020 C01S C00W 119.9(11)
C020 C01S H01S 120.0
C00W C01S H01S 120.0
C01O C01T C01K 122.5(12)
C01O C01T H01T 118.8
C01K C01T H01T 118.8
C01X C01V C01D 121.0(11)
C01X C01V H01V 119.5
C01D C01V H01V 119.5
C020 C01W C01E 122.6(11)
C020 C01W H01W 118.7
C01E C01W H01W 118.7
C01V C01X C01Q 119.9(10)
C01V C01X H01X 120.1
C01Q C01X H01X 120.1
C01P C01Y C01H 121.8(13)
C01P C01Y H01Y 119.1
C01H C01Y H01Y 119.1
C01W C020 C01S 119.4(10)
C01W C020 H020 120.3
C01S C020 H020 120.3
C01O C021 H02A 109.5
C01O C021 H02B 109.5
H02A C021 H02B 109.5
C01O C021 H02C 109.5
H02A C021 H02C 109.5
H02B C021 H02C 109.5
C01P C022 H02D 109.5
C01P C022 H02E 109.5
H02D C022 H02E 109.5
C01P C022 H02F 109.5
H02D C022 H02F 109.5
H02E C022 H02F 109.5
C102 S11 C1 95.6(6)
C107 S12 C00N 95.0(6)
C106 C105 C00N 100.2(7)
C106 C105 H105 129.9
C00N C105 H105 129.9
C103 C104 C1 99.1(7)
C103 C104 H104 130.5
C1 C104 H104 130.5
C107 C106 C105 114.5(9)
C107 C106 H106 122.8
C105 C106 H106 122.8
C102 C103 C104 115.7(9)
C102 C103 H103 122.2
C104 C103 H103 122.2
C103 C102 S11 116.6(9)
C103 C102 H102 121.7
S11 C102 H102 121.7
C106 C107 S12 117.7(9)
C106 C107 H107 121.2
S12 C107 H107 121.2

loop_
_geom_bond_atom_site_label_1
_geom_bond_atom_site_label_2
_geom_bond_distance
O005 C00U 1.313(9)
O005 H005 0.8200
O006 C00Q 1.336(9)
O006 H006 0.8200
O007 C00I 1.241(10)
O008 C00W 1.355(11)
O008 C00P 1.388(10)
O009 C013 1.341(11)
O009 C00I 1.366(9)
O00A C00P 1.225(10)
N00B N00C 1.340(8)
N00B C00J 1.365(9)
N00B C00M 1.464(8)
N00C C00V 1.344(9)
N1 N00F 1.340(8)
N1 C5 1.379(9)
N1 C00R 1.444(9)
O00E C00Y 1.219(10)
N00F C00K 1.345(9)
O00G C014 1.235(9)
C5 C00L 1.393(10)
C5 C00N 1.465(11)
C00I C010 1.441(11)
C00J C00O 1.396(10)
C00J C1 1.459(11)
C00K C00L 1.413(10)
C00K C014 1.483(11)
C00L C00T 1.473(10)
C00M C00Z 1.360(10)
C00M C016 1.400(10)
C00N C105 1.590(9)
C00N S12 1.662(9)
C00O C00V 1.403(10)
C00O C010 1.477(10)
C00P C00T 1.436(11)
C00Q C010 1.371(11)
C00Q C00S 1.444(10)
C00R C011 1.364(10)
C00R C017 1.398(10)
C00S C01D 1.387(12)
C00S C013 1.416(12)
C00T C00U 1.377(11)
C00U C012 1.449(10)
C00V C00Y 1.502(11)
C00W C01S 1.380(13)
C00W C012 1.398(12)
C1 C104 1.618(9)
C1 S11 1.629(9)
C00Y C018 1.470(12)
C00Z C01G 1.374(11)
C00Z H00Z 0.9300
C011 C01B 1.393(11)
C011 H011 0.9300
C012 C01E 1.385(12)
C013 C01Q 1.383(13)
C014 C015 1.479(12)
C015 C01J 1.385(13)
C015 C01H 1.388(13)
C016 C01C 1.378(11)
C016 H016 0.9300
C017 C019 1.377(11)
C017 H017 0.9300
C018 C01K 1.391(13)
C018 C01I 1.392(13)
C019 C01A 1.357(12)
C019 H019 0.9300
C01A C01B 1.373(12)
C01A H01A 0.9300
C01B H01B 0.9300
C01C C01F 1.339(12)
C01C H01C 0.9300
C01D C01V 1.364(13)
C01D H01D 0.9300
C01E C01W 1.361(14)
C01E H01E 0.9300
C01F C01G 1.393(12)
C01F H01F 0.9300
C01G H01G 0.9300
C01H C01Y 1.395(14)
C01H H01H 0.9300
C01I C01R 1.393(13)
C01I H01I 0.9300
C01J C01L 1.436(16)
C01J H01J 0.9300
C01K C01T 1.413(16)
C01K H01K 0.9300
C01L C01P 1.35(2)
C01L H01L 0.9300
C01O C01T 1.32(2)
C01O C01R 1.386(19)
C01O C021 1.459(17)
C01P C01Y 1.372(19)
C01P C022 1.475(17)
C01Q C01X 1.370(17)
C01Q H01Q 0.9300
C01R H01R 0.9300
C01S C020 1.378(18)
C01S H01S 0.9300
C01T H01T 0.9300
C01V C01X 1.362(17)
C01V H01V 0.9300
C01W C020 1.327(17)
C01W H01W 0.9300
C01X H01X 0.9300
C01Y H01Y 0.9300
C020 H020 0.9300
C021 H02A 0.9600
C021 H02B 0.9600
C021 H02C 0.9600
C022 H02D 0.9600
C022 H02E 0.9600
C022 H02F 0.9600
S11 C102 1.602(13)
S12 C107 1.593(13)
C105 C106 1.545(13)
C105 H105 0.9300
C104 C103 1.531(13)
C104 H104 0.9300
C106 C107 1.318(16)
C106 H106 0.9300
C103 C102 1.323(17)
C103 H103 0.9300
C102 H102 0.9300
C107 H107 0.9300
